data_4031928
loop_
_publ_author_name
'Abdulwahaab, Bassim H.'
'Burke, Benjamin P.'
'Domarkas, Juozas'
'Silversides, Jon D.'
'Prior, Timothy J.'
'Archibald, Stephen J.'

_publ_section_title
;
 Mono- and Bis-Alkylation of Glyoxal-Bridged Tetraazamacrocycles Using
 Mechanochemistry.
;
_journal_issue 3
_journal_name_full 'The Journal of organic chemistry'
_journal_page_first 890
_journal_page_last 898
_journal_paper_doi 10.1021/acs.joc.5b02464
_journal_volume 81
_journal_year 2016
_chemical_absolute_configuration unk
_chemical_formula_moiety
;
C28 H40 N4, 2(Br), H2 O
;
_chemical_formula_sum 'C28 H42 Br2 N4 O'
_chemical_formula_weight 610.47
_chemical_name_systematic
;
 ?
;
_space_group_crystal_system orthorhombic
_space_group_IT_number 20
_space_group_name_Hall 'C 2c 2'
_space_group_name_H-M_alt 'C 2 2 21'
_symmetry_space_group_name_Hall 'C 2c 2'
_symmetry_space_group_name_H-M 'C 2 2 21'
_atom_sites_solution_hydrogens mixed
_audit_creation_method SHELXL-2013
_cell_angle_alpha 90
_cell_angle_beta 90
_cell_angle_gamma 90
_cell_formula_units_Z 4
_cell_length_a 10.7048(7)
_cell_length_b 13.9924(8)
_cell_length_c 18.8717(13)
_cell_measurement_reflns_used 8038
_cell_measurement_temperature 150(2)
_cell_measurement_theta_max 28.8
_cell_measurement_theta_min 2.15
_cell_volume 2826.7(3)
_computing_cell_refinement 'Stoe X-AREA'
_computing_data_collection 'Stoe X-AREA'
_computing_data_reduction 'Stoe X-AREA'
_computing_structure_refinement 'SHELXL-2013 (Sheldrick, 2013)'
_computing_structure_solution SHEXLS-86
_diffrn_ambient_temperature 150(2)
_diffrn_detector_area_resol_mean 6.67
_diffrn_measured_fraction_theta_full 0.999
_diffrn_measured_fraction_theta_max 0.990
_diffrn_measurement_device_type 'Stoe IPDS2'
_diffrn_measurement_method \w-scans
_diffrn_radiation_type MoK\a
_diffrn_radiation_wavelength 0.71073
_diffrn_reflns_av_R_equivalents 0.1380
_diffrn_reflns_av_unetI/netI 0.1193
_diffrn_reflns_laue_measured_fraction_full 0.999
_diffrn_reflns_laue_measured_fraction_max 0.990
_diffrn_reflns_limit_h_max 14
_diffrn_reflns_limit_h_min -14
_diffrn_reflns_limit_k_max 19
_diffrn_reflns_limit_k_min -19
_diffrn_reflns_limit_l_max 25
_diffrn_reflns_limit_l_min -25
_diffrn_reflns_number 10839
_diffrn_reflns_point_group_measured_fraction_full 1.000
_diffrn_reflns_point_group_measured_fraction_max 0.990
_diffrn_reflns_theta_full 25.242
_diffrn_reflns_theta_max 29.282
_diffrn_reflns_theta_min 2.396
_diffrn_source 'fine-focus X-ray tube'
_exptl_absorpt_coefficient_mu 2.895
_exptl_absorpt_correction_T_max 0.7161
_exptl_absorpt_correction_T_min 0.3802
_exptl_absorpt_correction_type analytical
_exptl_absorpt_process_details
;
Face-index absorption correction in Stoe X-AREA suite
;
_exptl_crystal_colour colourless
_exptl_crystal_density_diffrn 1.434
_exptl_crystal_description plate
_exptl_crystal_F_000 1264
_exptl_crystal_size_max 0.400
_exptl_crystal_size_mid 0.400
_exptl_crystal_size_min 0.100
_refine_diff_density_max 1.827
_refine_diff_density_min -0.914
_refine_diff_density_rms 0.163
_refine_ls_abs_structure_details
;
 Refined as an inversion twin.
;
_refine_ls_abs_structure_Flack 0.20(2)
_refine_ls_extinction_method none
_refine_ls_goodness_of_fit_ref 0.914
_refine_ls_hydrogen_treatment mixed
_refine_ls_matrix_type full
_refine_ls_number_parameters 164
_refine_ls_number_reflns 3821
_refine_ls_number_restraints 2
_refine_ls_restrained_S_all 0.914
_refine_ls_R_factor_all 0.0842
_refine_ls_R_factor_gt 0.0626
_refine_ls_shift/su_max 0.001
_refine_ls_shift/su_mean 0.000
_refine_ls_structure_factor_coef Fsqd
_refine_ls_weighting_details 'w=1/[\s^2^(Fo^2^)+(0.0825P)^2^] where P=(Fo^2^+2Fc^2^)/3'
_refine_ls_weighting_scheme calc
_refine_ls_wR_factor_gt 0.1441
_refine_ls_wR_factor_ref 0.1532
_reflns_Friedel_coverage 0.794
_reflns_friedel_fraction_full 1.000
_reflns_friedel_fraction_max 0.991
_reflns_number_gt 2555
_reflns_number_total 3821
_reflns_threshold_expression 'I > 2\s(I)'
_cod_data_source_file jo5b02464_si_002.cif
_cod_data_source_block ba75b
_cod_database_code 4031928
_shelx_space_group_comment
;
The symmetry employed for this shelxl refinement is uniquely defined
by the following loop, which should always be used as a source of
symmetry information in preference to the above space-group names.
They are only intended as comments.
;
_shelx_estimated_absorpt_t_min 0.391
_shelx_estimated_absorpt_t_max 0.761
_shelxl_version_number 2013-4

loop_
_space_group_symop_operation_xyz
'x, y, z'
'-x, -y, z+1/2'
'x, -y, -z'
'-x, y, -z+1/2'
'x+1/2, y+1/2, z'
'-x+1/2, -y+1/2, z+1/2'
'x+1/2, -y+1/2, -z'
'-x+1/2, y+1/2, -z+1/2'

loop_
_atom_site_label
_atom_site_type_symbol
_atom_site_fract_x
_atom_site_fract_y
_atom_site_fract_z
_atom_site_U_iso_or_equiv
_atom_site_adp_type
_atom_site_occupancy
_atom_site_site_symmetry_order
_atom_site_calc_flag
_atom_site_refinement_flags_posn
_atom_site_refinement_flags_adp
_atom_site_refinement_flags_occupancy
N2 N 0.1055(5) -0.0444(4) 0.6682(3) 0.0350(11) Uani 1 1 d . . .
N1 N 0.0907(5) -0.1279(4) 0.8095(3) 0.0386(12) Uani 1 1 d . . .
C5 C 0.1829(6) -0.1294(5) 0.6887(4) 0.0412(15) Uani 1 1 d . . .
H5A H 0.1394 -0.1886 0.6741 0.049 Uiso 1 1 calc R U .
H5B H 0.2639 -0.1269 0.6634 0.049 Uiso 1 1 calc R U .
C4 C 0.2060(6) -0.1319(6) 0.7669(4) 0.0449(16) Uani 1 1 d . . .
H4A H 0.2517 -0.1913 0.7787 0.054 Uiso 1 1 calc R U .
H4B H 0.2600 -0.0772 0.7800 0.054 Uiso 1 1 calc R U .
C3 C 0.1267(7) -0.1251(6) 0.8845(3) 0.0474(15) Uani 1 1 d . . .
H3A H 0.1738 -0.0657 0.8944 0.057 Uiso 1 1 calc R U .
H3B H 0.1814 -0.1802 0.8956 0.057 Uiso 1 1 calc R U .
C2 C 0.0107(7) -0.1287(6) 0.9299(4) 0.0453(16) Uani 1 1 d . . .
H2A H -0.0329 -0.1903 0.9226 0.054 Uiso 1 1 calc R U .
H2B H 0.0342 -0.1241 0.9806 0.054 Uiso 1 1 calc R U .
C1 C -0.0746(7) -0.0477(5) 0.9108(4) 0.0393(15) Uani 1 1 d . . .
H1A H -0.0347 0.0133 0.9248 0.047 Uiso 1 1 calc R U .
H1B H -0.1532 -0.0540 0.9381 0.047 Uiso 1 1 calc R U .
C6 C -0.0169(5) -0.0446(5) 0.7104(3) 0.0335(12) Uani 1 1 d . . .
H6 H -0.0651 0.0147 0.6991 0.040 Uiso 1 1 calc R U .
C7 C 0.1727(6) 0.0513(5) 0.6827(3) 0.0349(13) Uani 1 1 d . . .
H7B H 0.1113 0.1039 0.6777 0.042 Uiso 1 1 calc R U .
H7A H 0.2024 0.0514 0.7324 0.042 Uiso 1 1 calc R U .
C8 C 0.2824(5) 0.0718(4) 0.6346(4) 0.0350(13) Uani 1 1 d . . .
C9 C 0.4028(6) 0.0442(6) 0.6526(4) 0.0452(16) Uani 1 1 d . . .
H9 H 0.4170 0.0101 0.6954 0.054 Uiso 1 1 calc R U .
C10 C 0.5036(7) 0.0662(6) 0.6081(5) 0.0512(19) Uani 1 1 d . . .
H10 H 0.5855 0.0473 0.6214 0.061 Uiso 1 1 calc R U .
C11 C 0.4862(6) 0.1149(5) 0.5453(4) 0.0425(15) Uani 1 1 d . . .
C12 C 0.3644(7) 0.1439(5) 0.5278(4) 0.0423(14) Uani 1 1 d . . .
H12 H 0.3500 0.1784 0.4853 0.051 Uiso 1 1 calc R U .
C13 C 0.2654(6) 0.1227(6) 0.5721(4) 0.0405(14) Uani 1 1 d . . .
H13 H 0.1838 0.1432 0.5594 0.049 Uiso 1 1 calc R U .
C14 C 0.5941(7) 0.1381(6) 0.4968(5) 0.0536(19) Uani 1 1 d . . .
H14A H 0.5711 0.1915 0.4658 0.080 Uiso 1 1 calc R U .
H14B H 0.6142 0.0820 0.4679 0.080 Uiso 1 1 calc R U .
H14C H 0.6671 0.1559 0.5253 0.080 Uiso 1 1 calc R U .
Br1 Br 0.62631(7) 0.67668(6) 0.86934(4) 0.0523(3) Uani 1 1 d D . .
O1W O 0.5000 0.8324(8) 0.7500 0.072(3) Uani 1 2 d DS T P
H1C H 0.521(12) 0.798(8) 0.790(4) 0.107 Uiso 1 1 d D U .

loop_
_atom_site_aniso_label
_atom_site_aniso_U_11
_atom_site_aniso_U_22
_atom_site_aniso_U_33
_atom_site_aniso_U_23
_atom_site_aniso_U_13
_atom_site_aniso_U_12
N2 0.033(3) 0.036(3) 0.036(3) 0.000(2) 0.004(2) 0.002(2)
N1 0.039(3) 0.032(3) 0.045(3) 0.006(2) 0.004(2) 0.008(2)
C5 0.037(3) 0.030(3) 0.056(4) -0.005(3) 0.010(3) 0.006(3)
C4 0.034(3) 0.043(4) 0.058(4) 0.010(3) 0.007(3) 0.012(3)
C3 0.041(3) 0.051(4) 0.049(4) 0.009(3) 0.002(3) 0.009(3)
C2 0.052(4) 0.042(4) 0.042(4) 0.008(3) 0.000(3) 0.008(3)
C1 0.042(3) 0.035(4) 0.040(3) 0.005(3) 0.006(3) 0.002(3)
C6 0.030(3) 0.028(3) 0.042(3) -0.002(3) 0.004(2) 0.000(2)
C7 0.034(3) 0.030(3) 0.040(3) 0.000(3) 0.003(2) -0.001(2)
C8 0.033(3) 0.035(3) 0.038(3) 0.000(3) 0.004(3) -0.002(2)
C9 0.035(3) 0.049(4) 0.052(4) 0.008(3) 0.000(2) -0.002(3)
C10 0.033(3) 0.056(5) 0.064(5) 0.005(4) 0.003(3) 0.001(3)
C11 0.043(3) 0.034(4) 0.050(4) -0.001(3) 0.011(3) -0.006(3)
C12 0.046(3) 0.037(3) 0.044(3) 0.005(3) 0.001(3) -0.003(3)
C13 0.036(3) 0.040(4) 0.045(3) 0.000(3) 0.001(3) 0.000(3)
C14 0.047(4) 0.052(5) 0.062(4) -0.003(4) 0.022(3) -0.006(3)
Br1 0.0596(4) 0.0461(4) 0.0511(4) -0.0059(3) 0.0035(4) -0.0202(3)
O1W 0.041(4) 0.056(6) 0.118(8) 0.000 -0.004(4) 0.000

loop_
_atom_type_symbol
_atom_type_description
_atom_type_scat_dispersion_real
_atom_type_scat_dispersion_imag
_atom_type_scat_source
C C 0.0033 0.0016 'International Tables Vol C Tables 4.2.6.8 and 6.1.1.4'
H H 0.0000 0.0000 'International Tables Vol C Tables 4.2.6.8 and 6.1.1.4'
Br Br -0.2901 2.4595 'International Tables Vol C Tables 4.2.6.8 and 6.1.1.4'
N N 0.0061 0.0033 'International Tables Vol C Tables 4.2.6.8 and 6.1.1.4'
O O 0.0106 0.0060 'International Tables Vol C Tables 4.2.6.8 and 6.1.1.4'

loop_
_geom_angle_atom_site_label_1
_geom_angle_atom_site_label_2
_geom_angle_atom_site_label_3
_geom_angle
_geom_angle_site_symmetry_1
_geom_angle_site_symmetry_3
C5 N2 C1 110.3(6) . 4_556
C5 N2 C6 109.7(5) . .
C1 N2 C6 108.8(5) 4_556 .
C5 N2 C7 112.6(5) . .
C1 N2 C7 107.5(5) 4_556 .
C6 N2 C7 107.9(5) . .
C6 N1 C3 111.7(6) 4_556 .
C6 N1 C4 110.1(5) 4_556 .
C3 N1 C4 107.9(5) . .
C4 C5 N2 111.3(6) . .
C4 C5 H5A 109.4 . .
N2 C5 H5A 109.4 . .
C4 C5 H5B 109.4 . .
N2 C5 H5B 109.4 . .
H5A C5 H5B 108.0 . .
N1 C4 C5 113.5(5) . .
N1 C4 H4A 108.9 . .
C5 C4 H4A 108.9 . .
N1 C4 H4B 108.9 . .
C5 C4 H4B 108.9 . .
H4A C4 H4B 107.7 . .
N1 C3 C2 109.3(6) . .
N1 C3 H3A 109.8 . .
C2 C3 H3A 109.8 . .
N1 C3 H3B 109.8 . .
C2 C3 H3B 109.8 . .
H3A C3 H3B 108.3 . .
C1 C2 C3 109.8(6) . .
C1 C2 H2A 109.7 . .
C3 C2 H2A 109.7 . .
C1 C2 H2B 109.7 . .
C3 C2 H2B 109.7 . .
H2A C2 H2B 108.2 . .
C2 C1 N2 112.9(6) . 4_556
C2 C1 H1A 109.0 . .
N2 C1 H1A 109.0 4_556 .
C2 C1 H1B 109.0 . .
N2 C1 H1B 109.0 4_556 .
H1A C1 H1B 107.8 . .
N1 C6 N2 109.3(5) 4_556 .
N1 C6 C6 112.2(4) 4_556 4_556
N2 C6 C6 107.7(6) . 4_556
N1 C6 H6 109.2 4_556 .
N2 C6 H6 109.2 . .
C6 C6 H6 109.2 4_556 .
C8 C7 N2 114.9(5) . .
C8 C7 H7B 108.6 . .
N2 C7 H7B 108.6 . .
C8 C7 H7A 108.6 . .
N2 C7 H7A 108.6 . .
H7B C7 H7A 107.5 . .
C9 C8 C13 118.1(6) . .
C9 C8 C7 121.5(6) . .
C13 C8 C7 120.3(6) . .
C8 C9 C10 120.5(7) . .
C8 C9 H9 119.7 . .
C10 C9 H9 119.7 . .
C11 C10 C9 121.3(7) . .
C11 C10 H10 119.4 . .
C9 C10 H10 119.4 . .
C10 C11 C12 117.9(6) . .
C10 C11 C14 121.6(7) . .
C12 C11 C14 120.5(7) . .
C13 C12 C11 120.6(6) . .
C13 C12 H12 119.7 . .
C11 C12 H12 119.7 . .
C12 C13 C8 121.5(6) . .
C12 C13 H13 119.3 . .
C8 C13 H13 119.3 . .
C11 C14 H14A 109.5 . .
C11 C14 H14B 109.5 . .
H14A C14 H14B 109.5 . .
C11 C14 H14C 109.5 . .
H14A C14 H14C 109.5 . .
H14B C14 H14C 109.5 . .

loop_
_geom_bond_atom_site_label_1
_geom_bond_atom_site_label_2
_geom_bond_distance
_geom_bond_site_symmetry_2
N2 C5 1.501(9) .
N2 C1 1.528(9) 4_556
N2 C6 1.533(8) .
N2 C7 1.545(9) .
N1 C6 1.457(8) 4_556
N1 C3 1.467(9) .
N1 C4 1.474(8) .
C5 C4 1.498(11) .
C5 H5A 0.9900 .
C5 H5B 0.9900 .
C4 H4A 0.9900 .
C4 H4B 0.9900 .
C3 C2 1.510(10) .
C3 H3A 0.9900 .
C3 H3B 0.9900 .
C2 C1 1.499(10) .
C2 H2A 0.9900 .
C2 H2B 0.9900 .
C1 N2 1.528(9) 4_556
C1 H1A 0.9900 .
C1 H1B 0.9900 .
C6 N1 1.457(8) 4_556
C6 C6 1.539(13) 4_556
C6 H6 1.0000 .
C7 C8 1.511(9) .
C7 H7B 0.9900 .
C7 H7A 0.9900 .
C8 C9 1.387(9) .
C8 C13 1.391(10) .
C9 C10 1.402(10) .
C9 H9 0.9500 .
C10 C11 1.380(11) .
C10 H10 0.9500 .
C11 C12 1.404(10) .
C11 C14 1.507(9) .
C12 C13 1.382(10) .
C12 H12 0.9500 .
C13 H13 0.9500 .
C14 H14A 0.9800 .
C14 H14B 0.9800 .
C14 H14C 0.9800 .
O1W H1C 0.92(2) .

loop_
_geom_torsion_atom_site_label_1
_geom_torsion_atom_site_label_2
_geom_torsion_atom_site_label_3
_geom_torsion_atom_site_label_4
_geom_torsion
_geom_torsion_site_symmetry_1
_geom_torsion_site_symmetry_4
C1 N2 C5 C4 -175.5(6) 4_556 .
C6 N2 C5 C4 -55.7(7) . .
C7 N2 C5 C4 64.4(7) . .
C6 N1 C4 C5 -54.6(8) 4_556 .
C3 N1 C4 C5 -176.7(7) . .
N2 C5 C4 N1 54.4(8) . .
C6 N1 C3 C2 63.2(8) 4_556 .
C4 N1 C3 C2 -175.6(6) . .
N1 C3 C2 C1 -57.0(9) . .
C3 C2 C1 N2 54.0(8) . 4_556
C5 N2 C6 N1 -64.7(6) . 4_556
C1 N2 C6 N1 56.0(7) 4_556 4_556
C7 N2 C6 N1 172.3(5) . 4_556
C5 N2 C6 C6 57.4(5) . 4_556
C1 N2 C6 C6 178.1(4) 4_556 4_556
C7 N2 C6 C6 -65.5(4) . 4_556
C5 N2 C7 C8 70.0(7) . .
C1 N2 C7 C8 -51.6(7) 4_556 .
C6 N2 C7 C8 -168.8(5) . .
N2 C7 C8 C9 -91.1(8) . .
N2 C7 C8 C13 91.4(7) . .
C13 C8 C9 C10 -0.8(12) . .
C7 C8 C9 C10 -178.3(7) . .
C8 C9 C10 C11 -0.6(13) . .
C9 C10 C11 C12 1.4(11) . .
C9 C10 C11 C14 -179.5(8) . .
C10 C11 C12 C13 -1.0(11) . .
C14 C11 C12 C13 179.9(7) . .
C11 C12 C13 C8 -0.3(11) . .
C9 C8 C13 C12 1.2(11) . .
C7 C8 C13 C12 178.8(7) . .
